data_1563937
loop_
_publ_author_name
'Bejan, Dana'
'Bahrin, Lucian Gabriel'
'Shova, Sergiu'
'Sardaru, Monica'
'Clima, Lilia'
'Nicolescu, Alina'
'Marangoci, Narcisa'
'Lozan, Vasile'
'Janiak, Christoph'

_publ_section_title
;
 Spontaneous resolution of non-centrosymmetric coordination polymers of
 zinc(II) with achiral imidazole-biphenyl-carboxylate ligands
;
_journal_name_full 'Inorganica Chimica Acta'
_journal_page_first 275
_journal_page_last 283
_journal_paper_doi 10.1016/j.ica.2018.05.024
_journal_volume 482
_journal_year 2018
_chemical_formula_moiety 'C16 H12 N2 O2'
_chemical_formula_sum 'C16 H12 N2 O2'
_chemical_formula_weight 264.28
_space_group_crystal_system monoclinic
_space_group_IT_number 14
_space_group_name_Hall '-P 2ybc'
_space_group_name_H-M_alt 'P 1 21/c 1'
_atom_sites_solution_hydrogens geom
_atom_sites_solution_primary direct
_atom_sites_solution_secondary difmap
_cell_angle_alpha 90.00
_cell_angle_beta 97.948(16)
_cell_angle_gamma 90.00
_cell_formula_units_Z 4
_cell_length_a 3.8466(7)
_cell_length_b 27.589(5)
_cell_length_c 11.6689(18)
_cell_measurement_reflns_used 1032
_cell_measurement_temperature 200.05(10)
_cell_measurement_theta_max 31.4830
_cell_measurement_theta_min 1.9190
_cell_volume 1226.5(4)
_computing_molecular_graphics 'Olex2 (Dolomanov et al., 2009)'
_computing_publication_material 'Olex2 (Dolomanov et al., 2009)'
_computing_structure_refinement 'ShelXL (Sheldrick, 2015)'
_computing_structure_solution 'SIR2008 (Burla et al., 2007)'
_diffrn_ambient_environment N~2~
_diffrn_ambient_temperature 200.05(10)
_diffrn_detector 'CCD plate'
_diffrn_detector_area_resol_mean 8.0797
_diffrn_detector_type Eos
_diffrn_measured_fraction_theta_full 0.999
_diffrn_measured_fraction_theta_max 0.999
_diffrn_measurement_details
;
#__ type_ start__ end____ width___ exp.time_
  1 omega   38.00   64.00   0.5000   30.0000
omega____ theta____ kappa____ phi______ frames
    -       26.1940  -99.0000  -30.0000 52

#__ type_ start__ end____ width___ exp.time_
  2 omega  -24.00   64.00   0.5000   30.0000
omega____ theta____ kappa____ phi______ frames
    -       26.1940  -99.0000 -120.0000 176

#__ type_ start__ end____ width___ exp.time_
  3 omega  -87.00  -54.00   0.5000   30.0000
omega____ theta____ kappa____ phi______ frames
    -      -23.8503  -57.0000   90.0000 66

#__ type_ start__ end____ width___ exp.time_
  4 omega  -90.00  -10.00   0.5000   30.0000
omega____ theta____ kappa____ phi______ frames
    -      -23.8503  -57.0000    0.0000 160
;
_diffrn_measurement_device 'four-circle diffractometer'
_diffrn_measurement_device_type 'Xcalibur, Eos'
_diffrn_measurement_method '\w scans'
_diffrn_orient_matrix_UB_11 -0.0279799000
_diffrn_orient_matrix_UB_12 0.0004201000
_diffrn_orient_matrix_UB_13 -0.0613370000
_diffrn_orient_matrix_UB_21 0.0097370000
_diffrn_orient_matrix_UB_22 -0.0256670000
_diffrn_orient_matrix_UB_23 -0.0011020000
_diffrn_orient_matrix_UB_31 -0.1837904000
_diffrn_orient_matrix_UB_32 -0.0014272000
_diffrn_orient_matrix_UB_33 0.0007847000
_diffrn_radiation_monochromator graphite
_diffrn_radiation_probe x-ray
_diffrn_radiation_type MoK\a
_diffrn_radiation_wavelength 0.71073
_diffrn_reflns_av_R_equivalents 0.0000
_diffrn_reflns_av_unetI/netI 0.0880
_diffrn_reflns_limit_h_max 4
_diffrn_reflns_limit_h_min -4
_diffrn_reflns_limit_k_max 32
_diffrn_reflns_limit_k_min -32
_diffrn_reflns_limit_l_max 13
_diffrn_reflns_limit_l_min -13
_diffrn_reflns_number 3722
_diffrn_reflns_theta_full 25.03
_diffrn_reflns_theta_max 25.03
_diffrn_reflns_theta_min 1.48
_diffrn_source 'Enhance (Mo) X-ray Source'
_exptl_absorpt_coefficient_mu 0.096
_exptl_absorpt_correction_T_max 1.00000
_exptl_absorpt_correction_T_min 0.97176
_exptl_absorpt_correction_type multi-scan
_exptl_crystal_colour 'light colourless'
_exptl_crystal_colour_modifier light
_exptl_crystal_colour_primary colourless
_exptl_crystal_density_diffrn 1.431
_exptl_crystal_density_method 'not measured'
_exptl_crystal_description prism
_exptl_crystal_F_000 552
_exptl_crystal_size_max 0.3
_exptl_crystal_size_mid 0.1
_exptl_crystal_size_min 0.07
_refine_diff_density_max 0.236
_refine_diff_density_min -0.218
_refine_diff_density_rms 0.054
_refine_ls_extinction_method none
_refine_ls_goodness_of_fit_ref 0.959
_refine_ls_hydrogen_treatment constr
_refine_ls_matrix_type full
_refine_ls_number_parameters 183
_refine_ls_number_reflns 3722
_refine_ls_number_restraints 0
_refine_ls_restrained_S_all 0.959
_refine_ls_R_factor_all 0.0934
_refine_ls_R_factor_gt 0.0573
_refine_ls_shift/su_max 0.000
_refine_ls_shift/su_mean 0.000
_refine_ls_structure_factor_coef Fsqd
_refine_ls_weighting_details 'calc w=1/[\s^2^(Fo^2^)+(0.0499P)^2^+0.0000P] where P=(Fo^2^+2Fc^2^)/3'
_refine_ls_weighting_scheme calc
_refine_ls_wR_factor_gt 0.1090
_refine_ls_wR_factor_ref 0.1175
_reflns_number_gt 2532
_reflns_number_total 3722
_reflns_threshold_expression >2sigma(I)
_cod_data_source_file ICA-2018-482-275.cif
_cod_data_source_block shi_3740_beda_twin1_hklf4
_cod_database_code 1563937
_chemical_oxdiff_formula C20H20O4Na1
_chemical_oxdiff_usercomment ICDB_45
_diffrn_oxdiff_twin_integration_method simultaneous
_olex2_refinement_description
;
1. Twinned data refinement
 Scales: 0.6226(11)
 0.3774(11)
2. Fixed Uiso
 At 1.2 times of:
  All C(H) groups
 At 1.5 times of:
  All O(H) groups
3.a Aromatic/amide H refined with riding coordinates:
 C6(H6), C3(H3), C7(H7), C12(H12), C9(H9), C14(H14), C16(H16), C4(H4),
 C13(H13), C15(H15), C10(H10)
3.b Idealised tetrahedral OH refined as rotating group:
 O1(H1)
;

loop_
_space_group_symop_id
_space_group_symop_operation_xyz
1 'x, y, z'
2 '-x, y+1/2, -z+1/2'
3 '-x, -y, -z'
4 'x, -y-1/2, z-1/2'

loop_
_atom_site_label
_atom_site_type_symbol
_atom_site_fract_x
_atom_site_fract_y
_atom_site_fract_z
_atom_site_U_iso_or_equiv
_atom_site_adp_type
_atom_site_occupancy
_atom_site_calc_flag
_atom_site_disorder_assembly
_atom_site_disorder_group
_atom_site_refinement_flags_posn
O2B O 0.8215(4) 0.15048(6) 0.22493(15) 0.0349(5) Uani 1 d A 2 .
O1 O 0.5750(4) 0.11885(5) 0.05551(14) 0.0300(4) Uani 1 d A . .
H1 H 0.5123 0.1470 0.0425 0.045 Uiso 1 calc . . GR
N1 N 1.5344(4) -0.21133(6) 0.46155(16) 0.0201(5) Uani 1 d . . .
C2 C 0.8903(5) 0.06614(8) 0.1923(2) 0.0183(5) Uani 1 d A . .
C5 C 1.0988(5) -0.02741(8) 0.26922(19) 0.0172(5) Uani 1 d . . .
C1 C 0.7612(5) 0.11608(9) 0.1591(2) 0.0222(6) Uani 1 d . . .
C6 C 1.1977(5) 0.01365(8) 0.3364(2) 0.0224(6) Uani 1 d A . .
H6 H 1.3347 0.0101 0.4080 0.027 Uiso 1 calc . . R
C8 C 1.2020(5) -0.07639(8) 0.3151(2) 0.0189(5) Uani 1 d . . .
N2 N 1.6172(5) -0.29035(7) 0.48419(19) 0.0267(5) Uani 1 d . . .
C3 C 0.8015(5) 0.02592(8) 0.1226(2) 0.0214(6) Uani 1 d . . .
H3 H 0.6715 0.0300 0.0499 0.026 Uiso 1 calc A . R
C7 C 1.0945(5) 0.05936(8) 0.2976(2) 0.0212(6) Uani 1 d . . .
H7 H 1.1644 0.0861 0.3434 0.025 Uiso 1 calc A . R
C12 C 1.3136(5) -0.12980(8) 0.4816(2) 0.0205(6) Uani 1 d . . .
H12 H 1.3161 -0.1352 0.5603 0.025 Uiso 1 calc . . R
C9 C 1.2947(5) -0.11375(8) 0.2459(2) 0.0213(6) Uani 1 d . . .
H9 H 1.2831 -0.1090 0.1665 0.026 Uiso 1 calc . . R
C14 C 1.4700(6) -0.25640(8) 0.4153(2) 0.0262(6) Uani 1 d . . .
H14 H 1.3379 -0.2623 0.3437 0.031 Uiso 1 calc . . R
C16 C 1.7337(5) -0.21796(8) 0.5681(2) 0.0244(6) Uani 1 d . . .
H16 H 1.8165 -0.1941 0.6212 0.029 Uiso 1 calc . . R
C11 C 1.4135(5) -0.16584(8) 0.4114(2) 0.0184(5) Uani 1 d . . .
C4 C 0.9054(5) -0.02023(8) 0.1606(2) 0.0202(6) Uani 1 d A . .
H4 H 0.8448 -0.0467 0.1127 0.024 Uiso 1 calc . . R
C13 C 1.2093(5) -0.08545(8) 0.4330(2) 0.0207(6) Uani 1 d . . .
H13 H 1.1423 -0.0610 0.4803 0.025 Uiso 1 calc . . R
C15 C 1.7840(6) -0.26647(8) 0.5794(2) 0.0273(6) Uani 1 d . . .
H15 H 1.9135 -0.2815 0.6428 0.033 Uiso 1 calc . . R
C10 C 1.4048(5) -0.15811(8) 0.2937(2) 0.0232(6) Uani 1 d . . .
H10 H 1.4726 -0.1826 0.2468 0.028 Uiso 1 calc . . R

loop_
_atom_site_aniso_label
_atom_site_aniso_U_11
_atom_site_aniso_U_22
_atom_site_aniso_U_33
_atom_site_aniso_U_23
_atom_site_aniso_U_13
_atom_site_aniso_U_12
O2B 0.0546(11) 0.0205(9) 0.0261(11) -0.0060(9) -0.0066(9) 0.0031(9)
O1 0.0464(10) 0.0162(9) 0.0235(11) 0.0004(8) -0.0083(8) 0.0056(8)
N1 0.0234(10) 0.0151(11) 0.0211(12) -0.0006(10) 0.0002(9) -0.0013(9)
C2 0.0186(12) 0.0175(13) 0.0192(14) -0.0020(11) 0.0044(10) -0.0028(10)
C5 0.0149(11) 0.0223(13) 0.0149(14) 0.0012(11) 0.0037(10) -0.0006(10)
C1 0.0234(13) 0.0234(14) 0.0203(15) 0.0048(13) 0.0047(11) -0.0020(12)
C6 0.0256(13) 0.0233(14) 0.0173(14) 0.0009(12) -0.0001(10) -0.0010(11)
C8 0.0167(11) 0.0194(13) 0.0206(14) -0.0010(11) 0.0026(10) -0.0047(10)
N2 0.0304(11) 0.0189(11) 0.0295(13) 0.0019(11) -0.0010(9) -0.0003(10)
C3 0.0270(12) 0.0230(14) 0.0130(14) 0.0013(11) -0.0015(10) -0.0003(11)
C7 0.0228(12) 0.0203(14) 0.0200(14) -0.0027(12) 0.0016(10) -0.0039(11)
C12 0.0250(13) 0.0213(14) 0.0148(14) -0.0018(12) 0.0017(10) -0.0030(11)
C9 0.0238(12) 0.0240(13) 0.0156(14) -0.0008(12) 0.0013(10) -0.0012(11)
C14 0.0323(14) 0.0192(14) 0.0253(15) -0.0031(12) -0.0026(12) -0.0002(11)
C16 0.0266(13) 0.0221(14) 0.0228(15) -0.0019(12) -0.0026(11) -0.0045(11)
C11 0.0178(12) 0.0155(13) 0.0217(15) -0.0002(11) 0.0015(10) -0.0024(10)
C4 0.0257(12) 0.0156(13) 0.0195(14) -0.0053(11) 0.0035(10) -0.0027(11)
C13 0.0257(12) 0.0161(13) 0.0208(15) -0.0038(12) 0.0046(10) -0.0024(11)
C15 0.0267(12) 0.0262(15) 0.0267(16) 0.0076(13) -0.0048(12) -0.0004(12)
C10 0.0262(13) 0.0189(13) 0.0254(16) -0.0053(12) 0.0064(11) 0.0018(11)

loop_
_atom_type_symbol
_atom_type_description
_atom_type_scat_dispersion_real
_atom_type_scat_dispersion_imag
_atom_type_scat_source
C C 0.0033 0.0016 'International Tables Vol C Tables 4.2.6.8 and 6.1.1.4'
H H 0.0000 0.0000 'International Tables Vol C Tables 4.2.6.8 and 6.1.1.4'
N N 0.0061 0.0033 'International Tables Vol C Tables 4.2.6.8 and 6.1.1.4'
O O 0.0106 0.0060 'International Tables Vol C Tables 4.2.6.8 and 6.1.1.4'

loop_
_geom_angle_atom_site_label_1
_geom_angle_atom_site_label_2
_geom_angle_atom_site_label_3
_geom_angle
_geom_angle_site_symmetry_1
_geom_angle_site_symmetry_3
C14 N1 C16 106.5(2) . .
C14 N1 C11 127.2(2) . .
C16 N1 C11 126.3(2) . .
C3 C2 C1 122.4(2) . .
C7 C2 C1 119.0(2) . .
C7 C2 C3 118.5(2) . .
C6 C5 C8 119.7(2) . .
C4 C5 C6 117.6(2) . .
C4 C5 C8 122.7(2) . .
O2B C1 O1 124.2(2) . .
O2B C1 C2 121.6(2) . .
O1 C1 C2 114.2(2) . .
C7 C6 C5 120.8(2) . .
C9 C8 C5 122.9(2) . .
C9 C8 C13 118.0(2) . .
C13 C8 C5 119.1(2) . .
C14 N2 C15 105.50(19) . .
C4 C3 C2 120.5(2) . .
C2 C7 C6 121.3(2) . .
C11 C12 C13 118.9(2) . .
C8 C9 C10 120.7(2) . .
N2 C14 N1 111.7(2) . .
C15 C16 N1 105.8(2) . .
C12 C11 N1 119.4(2) . .
C12 C11 C10 120.5(2) . .
C10 C11 N1 120.1(2) . .
C3 C4 C5 121.0(2) . .
C12 C13 C8 121.8(2) . .
C16 C15 N2 110.5(2) . .
C11 C10 C9 119.9(2) . .

loop_
_geom_bond_atom_site_label_1
_geom_bond_atom_site_label_2
_geom_bond_distance
_geom_bond_site_symmetry_2
O2B C1 1.223(3) .
O1 C1 1.319(3) .
N1 C14 1.365(3) .
N1 C16 1.379(3) .
N1 C11 1.435(3) .
C2 C1 1.498(3) .
C2 C3 1.391(3) .
C2 C7 1.376(3) .
C5 C6 1.400(3) .
C5 C8 1.487(3) .
C5 C4 1.393(3) .
C6 C7 1.380(3) .
C8 C9 1.386(3) .
C8 C13 1.395(3) .
N2 C14 1.311(3) .
N2 C15 1.372(3) .
C3 C4 1.389(3) .
C12 C11 1.376(3) .
C12 C13 1.384(3) .
C9 C10 1.387(3) .
C16 C15 1.356(3) .
C11 C10 1.386(3) .

loop_
_twin_individual_id
_twin_individual_mass_fraction_refined
1 0.6226(11)
2 0.3774(11)

loop_
_diffrn_oxdiff_twin_id
_diffrn_oxdiff_twin_ratio
_diffrn_oxdiff_twin_reflns_isolated
_diffrn_oxdiff_twin_reflns_overlapped
1 0.6043 3011 4456
2 0.3957 3031 4456
